data_7202088
loop_
_publ_author_name
'Carlucci, Lucia'
'Ciani, Gianfranco'
'Maggini, Simona'
'Proserpio, Davide M.'

_publ_section_title
;
 Metal--organic coordination frameworks assembled with the long
 flexible ligand 4,4&#x2032;-bis(imidazol-1-ylmethyl)biphenyl
;
_journal_issue 9
_journal_name_full CrystEngComm
_journal_page_first 1191
_journal_paper_doi 10.1039/b803815e
_journal_volume 10
_journal_year 2008
_chemical_formula_sum 'C20 H20 Cd N4 O5 S'
_chemical_formula_weight 540.86
_space_group_IT_number 62
_symmetry_cell_setting orthorhombic
_symmetry_space_group_name_Hall '-P 2ac 2n'
_symmetry_space_group_name_H-M 'P n m a'
_atom_sites_solution_hydrogens geom
_atom_sites_solution_primary direct
_atom_sites_solution_secondary difmap
_cell_angle_alpha 90.00
_cell_angle_beta 90.00
_cell_angle_gamma 90.00
_cell_formula_units_Z 4
_cell_length_a 7.6483(4)
_cell_length_b 30.7546(16)
_cell_length_c 11.2156(6)
_cell_measurement_reflns_used 3320
_cell_measurement_temperature 150(2)
_cell_measurement_theta_max 20
_cell_measurement_theta_min 3
_cell_volume 2638.1(2)
_computing_molecular_graphics TOPOS
_computing_structure_refinement 'SHELXL-97 (Sheldrick, 1997)'
_computing_structure_solution SIR92
_diffrn_ambient_temperature 150(2)
_diffrn_detector_type CCD_plate
_diffrn_measured_fraction_theta_full 1.000
_diffrn_measured_fraction_theta_max 1.000
_diffrn_measurement_device SMART
_diffrn_measurement_method omega-scan
_diffrn_radiation_monochromator graphite
_diffrn_radiation_source 'fine-focus sealed tube'
_diffrn_radiation_type MoK\a
_diffrn_radiation_wavelength 0.71073
_diffrn_reflns_av_R_equivalents 0.0877
_diffrn_reflns_av_sigmaI/netI 0.0395
_diffrn_reflns_limit_h_max 9
_diffrn_reflns_limit_h_min -9
_diffrn_reflns_limit_k_max 36
_diffrn_reflns_limit_k_min -36
_diffrn_reflns_limit_l_max 13
_diffrn_reflns_limit_l_min -13
_diffrn_reflns_number 33232
_diffrn_reflns_theta_full 25.02
_diffrn_reflns_theta_max 25.02
_diffrn_reflns_theta_min 1.32
_diffrn_standards_decay_% 10
_exptl_absorpt_coefficient_mu 0.939
_exptl_absorpt_correction_T_max 1.00
_exptl_absorpt_correction_T_min 0.78
_exptl_absorpt_correction_type empirical
_exptl_crystal_colour colourless
_exptl_crystal_density_diffrn 1.362
_exptl_crystal_density_method 'not measured'
_exptl_crystal_description colum
_exptl_crystal_F_000 1088
_exptl_crystal_size_max 0.19
_exptl_crystal_size_mid 0.06
_exptl_crystal_size_min 0.06
_refine_diff_density_max 1.003
_refine_diff_density_min -1.507
_refine_diff_density_rms 0.124
_refine_ls_extinction_method none
_refine_ls_goodness_of_fit_all 1.156
_refine_ls_hydrogen_treatment constr
_refine_ls_matrix_type full
_refine_ls_number_parameters 148
_refine_ls_number_reflns 2372
_refine_ls_number_restraints 3
_refine_ls_restrained_S_all 1.160
_refine_ls_R_factor_all 0.0769
_refine_ls_R_factor_obs 0.0609
_refine_ls_shift/su_max 0.000
_refine_ls_shift/su_mean 0.000
_refine_ls_structure_factor_coef Fsqd
_refine_ls_weighting_details 'calc w=1/[\s^2^(Fo^2^)+(0.0669P)^2^+9.5023P] where P=(Fo^2^+2Fc^2^)/3'
_refine_ls_weighting_scheme calc
_refine_ls_wR_factor_all 0.1579
_refine_ls_wR_factor_obs 0.1503
_reflns_number_observed 2003
_reflns_number_total 2372
_reflns_observed_criterion >2sigma(I)
_cod_data_source_file b803815e.txt
_cod_data_source_block 1_lu667_Cd(bimb)(H2O)(SO4)
_cod_depositor_comments
;
The following automatic conversions were performed:
'_symmetry_cell_setting' value 'Orthorhombic' changed to 'orthorhombic'
according to '/home/saulius/struct/CIF-dictionaries/cif_core.dic'
dictionary named 'cif_core.dic' version 2.4.1 from 2010-06-29.

Automatic conversion script
Id: cif_fix_enum 1527 2010-12-29 10:47:43Z saulius 
;
_cod_original_sg_symbol_H-M 'Pnma '
_cod_database_code 7202088

loop_
_symmetry_equiv_pos_as_xyz
'x, y, z'
'-x+1/2, -y, z+1/2'
'x+1/2, -y+1/2, -z+1/2'
'-x, y+1/2, -z'
'-x, -y, -z'
'x-1/2, y, -z-1/2'
'-x-1/2, y-1/2, z-1/2'
'x, -y-1/2, z'

loop_
_atom_site_label
_atom_site_type_symbol
_atom_site_fract_x
_atom_site_fract_y
_atom_site_fract_z
_atom_site_U_iso_or_equiv
_atom_site_adp_type
_atom_site_occupancy
_atom_site_symmetry_multiplicity
_atom_site_calc_flag
_atom_site_refinement_flags
_atom_site_disorder_assembly
_atom_site_disorder_group
C1 C -0.4054(9) 0.3477(2) -0.3766(6) 0.0456(16) Uani 1 1 d . . .
H1 H -0.3798 0.3384 -0.4536 0.055 Uiso 1 1 calc R . .
C2 C -0.4601(9) 0.3484(2) -0.1884(6) 0.0446(16) Uani 1 1 d . . .
H2 H -0.4806 0.3391 -0.1107 0.053 Uiso 1 1 calc R . .
C3 C -0.4588(11) 0.3898(3) -0.2250(7) 0.060(2) Uani 1 1 d . . .
H3 H -0.4767 0.4143 -0.1780 0.072 Uiso 1 1 calc R . .
C4 C -0.4115(10) 0.4271(3) -0.4233(8) 0.061(2) Uani 1 1 d . . .
H4A H -0.3624 0.4183 -0.4993 0.073 Uiso 1 1 calc R . .
H4B H -0.3333 0.4483 -0.3877 0.073 Uiso 1 1 calc R . .
C5 C -0.5910(11) 0.4478(3) -0.4434(7) 0.059(2) Uani 1 1 d . . .
C6 C -0.6451(10) 0.4828(2) -0.3753(8) 0.057(2) Uani 1 1 d . . .
H6 H -0.5737 0.4932 -0.3145 0.069 Uiso 1 1 calc R . .
C7 C -0.8072(9) 0.5028(2) -0.3972(6) 0.0490(18) Uani 1 1 d . . .
H7 H -0.8426 0.5258 -0.3491 0.059 Uiso 1 1 calc R . .
C8 C -0.9144(11) 0.4893(2) -0.4876(7) 0.058(2) Uani 1 1 d . . .
C9 C -0.8572(13) 0.4531(3) -0.5530(8) 0.084(3) Uani 1 1 d . . .
H9 H -0.9278 0.4423 -0.6135 0.100 Uiso 1 1 calc R . .
C10 C -0.6995(13) 0.4334(3) -0.5299(8) 0.080(3) Uani 1 1 d . . .
H10 H -0.6667 0.4093 -0.5750 0.096 Uiso 1 1 calc R . .
N1 N -0.4258(7) 0.32166(17) -0.2845(5) 0.0411(13) Uani 1 1 d . . .
N2 N -0.4262(7) 0.38920(18) -0.3448(5) 0.0466(14) Uani 1 1 d . . .
O1W O -0.1934(8) 0.2500 -0.1231(5) 0.0402(15) Uani 1 2 d S . .
H1W1 H -0.2075 0.2244 -0.0735 0.048 Uiso 0.50 1 calc PR . .
H1W2 H -0.2075 0.2756 -0.0735 0.048 Uiso 0.50 1 calc PR . .
O11 O -0.5820(8) 0.2886(3) 0.0645(6) 0.102(3) Uani 1 1 d D . .
O12 O -0.6148(8) 0.2500 -0.1199(5) 0.0421(15) Uani 1 2 d SD . .
O13 O -0.8502(9) 0.2500 0.0159(6) 0.080(3) Uani 1 2 d SD . .
S S -0.6551(3) 0.2500 0.0077(2) 0.0568(8) Uani 1 2 d S . .
Cd Cd -0.40477(9) 0.2500 -0.28167(5) 0.0371(2) Uani 1 2 d S . .

loop_
_atom_site_aniso_label
_atom_site_aniso_U_11
_atom_site_aniso_U_22
_atom_site_aniso_U_33
_atom_site_aniso_U_23
_atom_site_aniso_U_13
_atom_site_aniso_U_12
C1 0.041(4) 0.049(4) 0.047(4) 0.006(3) 0.004(3) 0.006(3)
C2 0.045(4) 0.045(4) 0.043(4) 0.004(3) 0.004(3) 0.011(3)
C3 0.063(5) 0.052(4) 0.065(5) 0.000(4) 0.014(4) 0.019(4)
C4 0.058(5) 0.052(4) 0.072(5) 0.023(4) 0.009(4) 0.019(4)
C5 0.063(5) 0.057(5) 0.058(4) 0.016(4) 0.006(4) 0.023(4)
C6 0.054(5) 0.045(4) 0.073(5) 0.015(4) 0.003(4) 0.009(3)
C7 0.047(4) 0.040(4) 0.060(5) 0.006(3) 0.007(4) 0.011(3)
C8 0.072(5) 0.048(4) 0.053(4) 0.006(3) -0.005(4) 0.024(4)
C9 0.099(7) 0.085(6) 0.066(5) -0.022(5) -0.024(5) 0.055(6)
C10 0.101(7) 0.071(6) 0.068(5) -0.011(5) -0.020(6) 0.053(5)
N1 0.038(3) 0.044(3) 0.042(3) 0.005(2) -0.001(3) 0.000(2)
N2 0.038(3) 0.047(3) 0.055(4) 0.007(3) 0.009(3) 0.016(3)
O1W 0.049(4) 0.042(4) 0.029(3) 0.000 0.005(3) 0.000
O11 0.058(4) 0.173(7) 0.076(4) -0.077(5) 0.008(3) -0.016(4)
O12 0.042(4) 0.053(4) 0.031(3) 0.000 0.004(3) 0.000
O13 0.033(4) 0.164(9) 0.044(4) 0.000 0.008(3) 0.000
S 0.0331(12) 0.109(2) 0.0286(12) 0.000 0.0037(10) 0.000
Cd 0.0412(4) 0.0387(4) 0.0314(4) 0.000 0.0021(3) 0.000

loop_
_atom_type_symbol
_atom_type_description
_atom_type_scat_dispersion_real
_atom_type_scat_dispersion_imag
_atom_type_scat_source
C C 0.0033 0.0016 'International Tables Vol C Tables 4.2.6.8 and 6.1.1.4'
H H 0.0000 0.0000 'International Tables Vol C Tables 4.2.6.8 and 6.1.1.4'
N N 0.0061 0.0033 'International Tables Vol C Tables 4.2.6.8 and 6.1.1.4'
O O 0.0106 0.0060 'International Tables Vol C Tables 4.2.6.8 and 6.1.1.4'
S S 0.1246 0.1234 'International Tables Vol C Tables 4.2.6.8 and 6.1.1.4'
Cd Cd -0.8075 1.2024 'International Tables Vol C Tables 4.2.6.8 and 6.1.1.4'

loop_
_geom_angle_atom_site_label_1
_geom_angle_atom_site_label_2
_geom_angle_atom_site_label_3
_geom_angle
_geom_angle_site_symmetry_1
_geom_angle_site_symmetry_3
_geom_angle_publ_flag
N1 C1 N2 110.9(6) . . ?
N1 C1 H1 124.5 . . ?
N2 C1 H1 124.5 . . ?
C3 C2 N1 109.0(6) . . ?
C3 C2 H2 125.5 . . ?
N1 C2 H2 125.5 . . ?
C2 C3 N2 106.9(7) . . ?
C2 C3 H3 126.5 . . ?
N2 C3 H3 126.5 . . ?
N2 C4 C5 110.6(6) . . ?
N2 C4 H4A 109.5 . . ?
C5 C4 H4A 109.5 . . ?
N2 C4 H4B 109.5 . . ?
C5 C4 H4B 109.5 . . ?
H4A C4 H4B 108.1 . . ?
C10 C5 C6 118.0(7) . . ?
C10 C5 C4 121.3(8) . . ?
C6 C5 C4 120.7(8) . . ?
C5 C6 C7 120.5(8) . . ?
C5 C6 H6 119.8 . . ?
C7 C6 H6 119.8 . . ?
C8 C7 C6 121.7(7) . . ?
C8 C7 H7 119.1 . . ?
C6 C7 H7 119.1 . . ?
C7 C8 C9 116.2(7) . . ?
C7 C8 C8 121.9(9) . 5_364 ?
C9 C8 C8 121.8(10) . 5_364 ?
C10 C9 C8 121.7(9) . . ?
C10 C9 H9 119.1 . . ?
C8 C9 H9 119.1 . . ?
C5 C10 C9 121.8(8) . . ?
C5 C10 H10 119.1 . . ?
C9 C10 H10 119.1 . . ?
C1 N1 C2 105.9(6) . . ?
C1 N1 Cd 127.5(5) . . ?
C2 N1 Cd 126.6(4) . . ?
C1 N2 C3 107.3(6) . . ?
C1 N2 C4 126.2(6) . . ?
C3 N2 C4 126.5(6) . . ?
Cd O1W Cd 106.4(2) . 6_655 ?
Cd O1W H1W1 110.4 . . ?
Cd O1W H1W1 110.4 6_655 . ?
Cd O1W H1W2 110.4 . . ?
Cd O1W H1W2 110.4 6_655 . ?
H1W1 O1W H1W2 108.6 . . ?
S O12 Cd 150.6(4) . . ?
S O12 Cd 104.3(3) . 6 ?
Cd O12 Cd 105.1(2) . 6 ?
O11 S O11 108.9(7) . 8_565 ?
O11 S O12 110.3(3) . . ?
O11 S O12 110.3(3) 8_565 . ?
O11 S O13 110.9(3) . . ?
O11 S O13 110.9(3) 8_565 . ?
O12 S O13 105.7(4) . . ?
N1 Cd N1 171.5(3) 8_565 . ?
N1 Cd O1W 93.41(14) 8_565 . ?
N1 Cd O1W 93.41(14) . . ?
N1 Cd O12 87.84(14) 8_565 . ?
N1 Cd O12 87.84(14) . . ?
O1W Cd O12 83.8(2) . . ?
N1 Cd O1W 85.88(14) 8_565 6 ?
N1 Cd O1W 85.88(14) . 6 ?
O1W Cd O1W 158.09(18) . 6 ?
O12 Cd O1W 74.29(19) . 6 ?
N1 Cd O12 93.38(14) 8_565 6_655 ?
N1 Cd O12 93.38(14) . 6_655 ?
O1W Cd O12 74.20(19) . 6_655 ?
O12 Cd O12 157.99(17) . 6_655 ?
O1W Cd O12 127.72(18) 6 6_655 ?
N1 Cd O13 89.85(14) 8_565 6_655 ?
N1 Cd O13 89.85(14) . 6_655 ?
O1W Cd O13 128.7(2) . 6_655 ?
O12 Cd O13 147.5(2) . 6_655 ?
O1W Cd O13 73.2(2) 6 6_655 ?
O12 Cd O13 54.5(2) 6_655 6_655 ?

loop_
_geom_bond_atom_site_label_1
_geom_bond_atom_site_label_2
_geom_bond_distance
_geom_bond_site_symmetry_2
_geom_bond_publ_flag
C1 N1 1.316(8) . ?
C1 N2 1.336(9) . ?
C1 H1 0.9300 . ?
C2 C3 1.338(10) . ?
C2 N1 1.380(8) . ?
C2 H2 0.9300 . ?
C3 N2 1.366(10) . ?
C3 H3 0.9300 . ?
C4 N2 1.466(9) . ?
C4 C5 1.530(10) . ?
C4 H4A 0.9700 . ?
C4 H4B 0.9700 . ?
C5 C10 1.352(12) . ?
C5 C6 1.384(11) . ?
C6 C7 1.405(10) . ?
C6 H6 0.9300 . ?
C7 C8 1.368(11) . ?
C7 H7 0.9300 . ?
C8 C9 1.401(11) . ?
C8 C8 1.492(15) 5_364 ?
C9 C10 1.376(12) . ?
C9 H9 0.9300 . ?
C10 H10 0.9300 . ?
N1 Cd 2.210(5) . ?
O1W Cd 2.404(6) . ?
O1W Cd 2.453(6) 6_655 ?
O1W H1W1 0.9700 . ?
O1W H1W2 0.9700 . ?
O11 S 1.458(7) . ?
O12 S 1.464(6) . ?
O12 Cd 2.423(6) . ?
O12 Cd 2.477(6) 6 ?
O13 S 1.495(8) . ?
S O11 1.458(7) 8_565 ?
Cd N1 2.210(5) 8_565 ?
Cd O1W 2.453(6) 6 ?
Cd O12 2.477(6) 6_655 ?
Cd O13 2.660(7) 6_655 ?
